data_7040032
loop_
_publ_author_name
'Giffin, Nick A.'
'Hendsbee, Arthur D.'
'Masuda, Jason D.'

_publ_section_title
;
 Reactions of a persistent phosphinyl radical/diphosphine with
 heteroallenes.
;
_journal_issue 32
_journal_name_full 'Dalton transactions (Cambridge, England : 2003)'
_journal_page_first 12636
_journal_page_last 12638
_journal_paper_doi 10.1039/c6dt02790c
_journal_volume 45
_journal_year 2016
_chemical_formula_sum 'C53 H76 N4 P2 S2'
_chemical_formula_weight 895.23
_space_group_crystal_system monoclinic
_space_group_IT_number 14
_space_group_name_Hall '-P 2ybc'
_space_group_name_H-M_alt 'P 1 21/c 1'
_symmetry_space_group_name_Hall '-P 2ybc'
_symmetry_space_group_name_H-M 'P 1 21/c 1'
_atom_sites_solution_hydrogens geom
_audit_creation_method SHELXL-2014/7
_audit_update_record
;
2016-07-14 deposited with the CCDC.
2016-07-15 downloaded from the CCDC.
;
_cell_angle_alpha 90
_cell_angle_beta 93.218(2)
_cell_angle_gamma 90
_cell_formula_units_Z 4
_cell_length_a 16.506(3)
_cell_length_b 14.607(2)
_cell_length_c 21.516(3)
_cell_measurement_reflns_used 3277
_cell_measurement_temperature 150(2)
_cell_measurement_theta_max 22.11
_cell_measurement_theta_min 2.35
_cell_volume 5179.4(14)
_computing_structure_refinement 'SHELXL-2014/7 (Sheldrick, 2014)'
_diffrn_ambient_temperature 150(2)
_diffrn_measured_fraction_theta_full 1.000
_diffrn_measured_fraction_theta_max 1.000
_diffrn_measurement_device_type 'Siemens/Bruker APEXII'
_diffrn_radiation_type MoK\a
_diffrn_radiation_wavelength 0.71073
_diffrn_reflns_av_R_equivalents 0.1375
_diffrn_reflns_av_unetI/netI 0.1448
_diffrn_reflns_Laue_measured_fraction_full 1.000
_diffrn_reflns_Laue_measured_fraction_max 1.000
_diffrn_reflns_limit_h_max 19
_diffrn_reflns_limit_h_min -19
_diffrn_reflns_limit_k_max 17
_diffrn_reflns_limit_k_min -15
_diffrn_reflns_limit_l_max 25
_diffrn_reflns_limit_l_min -24
_diffrn_reflns_number 33942
_diffrn_reflns_point_group_measured_fraction_full 1.000
_diffrn_reflns_point_group_measured_fraction_max 1.000
_diffrn_reflns_theta_full 25.000
_diffrn_reflns_theta_max 25.000
_diffrn_reflns_theta_min 2.059
_exptl_absorpt_coefficient_mu 0.202
_exptl_absorpt_correction_T_max 0.7457
_exptl_absorpt_correction_T_min 0.7121
_exptl_absorpt_correction_type multi-scan
_exptl_absorpt_process_details '(sadabs, Bruker, 2008)'
_exptl_crystal_colour colorless
_exptl_crystal_density_diffrn 1.148
_exptl_crystal_description plate
_exptl_crystal_F_000 1936
_exptl_crystal_size_max 0.124
_exptl_crystal_size_mid 0.111
_exptl_crystal_size_min 0.108
_refine_diff_density_max 0.412
_refine_diff_density_min -0.306
_refine_diff_density_rms 0.071
_refine_ls_extinction_method none
_refine_ls_goodness_of_fit_ref 1.012
_refine_ls_hydrogen_treatment constr
_refine_ls_matrix_type full
_refine_ls_number_parameters 566
_refine_ls_number_reflns 9113
_refine_ls_number_restraints 1
_refine_ls_restrained_S_all 1.013
_refine_ls_R_factor_all 0.1491
_refine_ls_R_factor_gt 0.0660
_refine_ls_shift/su_max 0.000
_refine_ls_shift/su_mean 0.000
_refine_ls_structure_factor_coef Fsqd
_refine_ls_weighting_details 'w=1/[\s^2^(Fo^2^)+(0.0387P)^2^+1.5378P] where P=(Fo^2^+2Fc^2^)/3'
_refine_ls_weighting_scheme calc
_refine_ls_wR_factor_gt 0.1196
_refine_ls_wR_factor_ref 0.1538
_reflns_Friedel_coverage 0.000
_reflns_number_gt 4642
_reflns_number_total 9113
_reflns_threshold_expression 'I > 2\s(I)'
_cod_data_source_file c6dt02790c2.cif
_cod_data_source_block NG111_0m
_cod_depositor_comments 'Adding full bibliography for 7040032--7040034.cif.'
_cod_database_code 7040032
_shelx_shelxl_version_number 2014/7
_shelx_space_group_comment
;
The symmetry employed for this shelxl refinement is uniquely defined
by the following loop, which should always be used as a source of
symmetry information in preference to the above space-group names.
They are only intended as comments.
;
_shelx_estimated_absorpt_t_min 0.975
_shelx_estimated_absorpt_t_max 0.978

loop_
_space_group_symop_operation_xyz
'x, y, z'
'-x, y+1/2, -z+1/2'
'-x, -y, -z'
'x, -y-1/2, z-1/2'

loop_
_atom_site_label
_atom_site_type_symbol
_atom_site_fract_x
_atom_site_fract_y
_atom_site_fract_z
_atom_site_U_iso_or_equiv
_atom_site_adp_type
_atom_site_occupancy
_atom_site_site_symmetry_order
_atom_site_calc_flag
_atom_site_refinement_flags_posn
_atom_site_refinement_flags_adp
S1 S 0.18911(7) -0.02853(8) 0.26279(5) 0.0316(3) Uani 1 1 d . U
S2 S 0.34430(8) 0.06460(9) 0.30226(6) 0.0479(4) Uani 1 1 d . .
P1 P 0.27617(6) -0.14096(8) 0.29705(5) 0.0236(3) Uani 1 1 d . U
P2 P 0.20303(6) 0.16033(8) 0.22014(5) 0.0253(3) Uani 1 1 d . .
N1 N 0.25242(18) -0.1590(2) 0.37049(14) 0.0208(8) Uani 1 1 d . .
N2 N 0.22657(18) -0.2352(2) 0.27409(14) 0.0228(8) Uani 1 1 d . .
N3 N 0.25466(18) 0.2561(2) 0.24038(15) 0.0248(8) Uani 1 1 d . .
N4 N 0.25112(18) 0.1524(2) 0.15199(14) 0.0250(8) Uani 1 1 d . .
C1 C 0.2555(2) 0.0641(3) 0.26566(18) 0.0279(11) Uani 1 1 d . .
C2 C 0.2077(3) -0.2432(3) 0.38162(19) 0.0338(11) Uani 1 1 d . .
H2A H 0.1633 -0.2313 0.4096 0.041 Uiso 1 1 calc R U
H2B H 0.2443 -0.2901 0.4011 0.041 Uiso 1 1 calc R U
C3 C 0.1740(3) -0.2755(3) 0.31918(18) 0.0318(11) Uani 1 1 d . .
H3A H 0.1751 -0.3431 0.3168 0.038 Uiso 1 1 calc R U
H3B H 0.1173 -0.2543 0.3114 0.038 Uiso 1 1 calc R U
C4 C 0.3257(2) 0.2728(3) 0.2046(2) 0.0367(12) Uani 1 1 d . .
H4A H 0.3749 0.2469 0.2263 0.044 Uiso 1 1 calc R U
H4B H 0.3339 0.3393 0.1988 0.044 Uiso 1 1 calc R U
C5 C 0.3091(3) 0.2262(3) 0.1423(2) 0.0390(12) Uani 1 1 d . .
H5A H 0.2860 0.2704 0.1113 0.047 Uiso 1 1 calc R U
H5B H 0.3599 0.2010 0.1270 0.047 Uiso 1 1 calc R U
C6 C 0.2788(2) -0.0999(3) 0.42160(17) 0.0199(9) Uani 1 1 d . .
C7 C 0.3597(2) -0.1043(3) 0.44504(18) 0.0255(10) Uani 1 1 d . .
C8 C 0.3838(2) -0.0427(3) 0.49199(19) 0.0317(11) Uani 1 1 d . .
H8 H 0.4384 -0.0440 0.5086 0.038 Uiso 1 1 calc R U
C9 C 0.3313(2) 0.0194(3) 0.51475(19) 0.0299(11) Uani 1 1 d . .
H9 H 0.3498 0.0613 0.5462 0.036 Uiso 1 1 calc R U
C10 C 0.2518(2) 0.0212(3) 0.49215(18) 0.0258(10) Uani 1 1 d . .
H10 H 0.2154 0.0639 0.5088 0.031 Uiso 1 1 calc R U
C11 C 0.2237(2) -0.0383(3) 0.44526(18) 0.0229(10) Uani 1 1 d . .
C12 C 0.4190(2) -0.1729(4) 0.4221(2) 0.0410(13) Uani 1 1 d . .
H12 H 0.3880 -0.2169 0.3942 0.049 Uiso 1 1 calc R U
C13 C 0.4595(4) -0.2281(4) 0.4762(2) 0.087(2) Uani 1 1 d . .
H13A H 0.4883 -0.1863 0.5054 0.130 Uiso 1 1 calc R U
H13B H 0.4981 -0.2717 0.4599 0.130 Uiso 1 1 calc R U
H13C H 0.4179 -0.2614 0.4978 0.130 Uiso 1 1 calc R U
C14 C 0.4830(3) -0.1273(4) 0.3838(2) 0.0658(18) Uani 1 1 d . .
H14A H 0.4563 -0.0965 0.3478 0.099 Uiso 1 1 calc R U
H14B H 0.5205 -0.1738 0.3696 0.099 Uiso 1 1 calc R U
H14C H 0.5132 -0.0822 0.4097 0.099 Uiso 1 1 calc R U
C15 C 0.1349(2) -0.0367(3) 0.42337(19) 0.0288(11) Uani 1 1 d . .
H15 H 0.1283 -0.0758 0.3852 0.035 Uiso 1 1 calc R U
C16 C 0.0835(2) -0.0794(3) 0.4735(2) 0.0394(13) Uani 1 1 d . .
H16A H 0.1010 -0.1427 0.4814 0.059 Uiso 1 1 calc R U
H16B H 0.0261 -0.0789 0.4590 0.059 Uiso 1 1 calc R U
H16C H 0.0906 -0.0439 0.5121 0.059 Uiso 1 1 calc R U
C17 C 0.1035(3) 0.0592(3) 0.4063(2) 0.0454(13) Uani 1 1 d . .
H17A H 0.1052 0.0977 0.4437 0.068 Uiso 1 1 calc R U
H17B H 0.0474 0.0550 0.3889 0.068 Uiso 1 1 calc R U
H17C H 0.1376 0.0864 0.3754 0.068 Uiso 1 1 calc R U
C18 C 0.2337(2) -0.2700(3) 0.21198(18) 0.0233(10) Uani 1 1 d . .
C19 C 0.1733(2) -0.2511(3) 0.16543(19) 0.0263(10) Uani 1 1 d . .
C20 C 0.1874(3) -0.2784(3) 0.10534(19) 0.0340(12) Uani 1 1 d . .
H20 H 0.1474 -0.2662 0.0729 0.041 Uiso 1 1 calc R U
C21 C 0.2582(3) -0.3230(3) 0.0912(2) 0.0411(13) Uani 1 1 d . .
H21 H 0.2675 -0.3391 0.0494 0.049 Uiso 1 1 calc R U
C22 C 0.3148(3) -0.3438(3) 0.1387(2) 0.0369(12) Uani 1 1 d . .
H22 H 0.3625 -0.3761 0.1292 0.044 Uiso 1 1 calc R U
C23 C 0.3042(2) -0.3191(3) 0.19955(18) 0.0257(10) Uani 1 1 d . .
C24 C 0.3666(2) -0.3486(3) 0.2505(2) 0.0331(11) Uani 1 1 d . .
H24 H 0.3479 -0.3254 0.2910 0.040 Uiso 1 1 calc R U
C25 C 0.4498(3) -0.3082(4) 0.2418(3) 0.0716(19) Uani 1 1 d . .
H25A H 0.4715 -0.3331 0.2039 0.107 Uiso 1 1 calc R U
H25B H 0.4863 -0.3239 0.2777 0.107 Uiso 1 1 calc R U
H25C H 0.4454 -0.2415 0.2383 0.107 Uiso 1 1 calc R U
C26 C 0.3710(3) -0.4528(4) 0.2547(3) 0.0675(17) Uani 1 1 d . .
H26A H 0.3167 -0.4774 0.2605 0.101 Uiso 1 1 calc R U
H26B H 0.4075 -0.4703 0.2902 0.101 Uiso 1 1 calc R U
H26C H 0.3916 -0.4774 0.2163 0.101 Uiso 1 1 calc R U
C27 C 0.0934(2) -0.2056(3) 0.17849(19) 0.0305(11) Uani 1 1 d . .
H27 H 0.0985 -0.1802 0.2217 0.037 Uiso 1 1 calc R U
C28 C 0.0248(2) -0.2767(3) 0.1760(2) 0.0466(14) Uani 1 1 d . .
H28A H 0.0202 -0.3048 0.1346 0.070 Uiso 1 1 calc R U
H28B H -0.0265 -0.2466 0.1844 0.070 Uiso 1 1 calc R U
H28C H 0.0368 -0.3241 0.2074 0.070 Uiso 1 1 calc R U
C29 C 0.0721(3) -0.1267(3) 0.1341(2) 0.0434(13) Uani 1 1 d . .
H29A H 0.1174 -0.0832 0.1347 0.065 Uiso 1 1 calc R U
H29B H 0.0233 -0.0957 0.1472 0.065 Uiso 1 1 calc R U
H29C H 0.0621 -0.1507 0.0918 0.065 Uiso 1 1 calc R U
C30 C 0.2229(2) 0.3277(3) 0.27741(18) 0.0225(10) Uani 1 1 d . .
C31 C 0.2548(2) 0.3414(3) 0.33910(19) 0.0274(10) Uani 1 1 d . .
C32 C 0.2218(3) 0.4104(3) 0.3741(2) 0.0331(11) Uani 1 1 d . .
H32 H 0.2424 0.4200 0.4157 0.040 Uiso 1 1 calc R U
C33 C 0.1599(3) 0.4653(3) 0.3501(2) 0.0340(11) Uani 1 1 d . .
H33 H 0.1372 0.5110 0.3753 0.041 Uiso 1 1 calc R U
C34 C 0.1309(3) 0.4536(3) 0.28941(19) 0.0315(11) Uani 1 1 d . .
H34 H 0.0891 0.4926 0.2727 0.038 Uiso 1 1 calc R U
C35 C 0.1616(2) 0.3862(3) 0.25230(18) 0.0249(10) Uani 1 1 d . .
C36 C 0.3245(2) 0.2851(3) 0.3669(2) 0.0345(12) Uani 1 1 d . .
H36 H 0.3357 0.2348 0.3370 0.041 Uiso 1 1 calc R U
C37 C 0.3047(3) 0.2414(4) 0.4286(2) 0.0658(18) Uani 1 1 d . .
H37A H 0.2954 0.2895 0.4591 0.099 Uiso 1 1 calc R U
H37B H 0.3502 0.2029 0.4438 0.099 Uiso 1 1 calc R U
H37C H 0.2558 0.2038 0.4224 0.099 Uiso 1 1 calc R U
C38 C 0.4013(3) 0.3430(4) 0.3763(2) 0.0563(15) Uani 1 1 d . .
H38A H 0.4141 0.3709 0.3366 0.084 Uiso 1 1 calc R U
H38B H 0.4466 0.3040 0.3914 0.084 Uiso 1 1 calc R U
H38C H 0.3925 0.3912 0.4069 0.084 Uiso 1 1 calc R U
C39 C 0.1289(2) 0.3791(3) 0.18482(18) 0.0278(11) Uani 1 1 d . .
H39 H 0.1583 0.3280 0.1648 0.033 Uiso 1 1 calc R U
C40 C 0.0389(2) 0.3557(3) 0.18095(19) 0.0398(13) Uani 1 1 d . .
H40A H 0.0086 0.4045 0.2005 0.060 Uiso 1 1 calc R U
H40B H 0.0304 0.2978 0.2027 0.060 Uiso 1 1 calc R U
H40C H 0.0198 0.3496 0.1372 0.060 Uiso 1 1 calc R U
C41 C 0.1450(3) 0.4666(3) 0.1491(2) 0.0470(13) Uani 1 1 d . .
H41A H 0.1162 0.5177 0.1675 0.071 Uiso 1 1 calc R U
H41B H 0.1257 0.4591 0.1055 0.071 Uiso 1 1 calc R U
H41C H 0.2034 0.4793 0.1513 0.071 Uiso 1 1 calc R U
C42 C 0.2318(2) 0.0872(3) 0.10364(18) 0.0247(10) Uani 1 1 d . .
C43 C 0.1574(2) 0.0926(3) 0.06896(19) 0.0287(11) Uani 1 1 d . .
C44 C 0.1398(3) 0.0266(3) 0.0228(2) 0.0355(12) Uani 1 1 d . .
H44 H 0.0897 0.0293 -0.0010 0.043 Uiso 1 1 calc R U
C45 C 0.1941(3) -0.0418(3) 0.0117(2) 0.0401(12) Uani 1 1 d . .
H45 H 0.1809 -0.0867 -0.0191 0.048 Uiso 1 1 calc R U
C46 C 0.2674(3) -0.0454(3) 0.0449(2) 0.0373(12) Uani 1 1 d . .
H46 H 0.3049 -0.0924 0.0360 0.045 Uiso 1 1 calc R U
C47 C 0.2882(3) 0.0179(3) 0.0912(2) 0.0307(11) Uani 1 1 d . .
C48 C 0.0975(2) 0.1682(3) 0.07684(19) 0.0299(11) Uani 1 1 d . .
H48 H 0.1166 0.2043 0.1143 0.036 Uiso 1 1 calc R U
C49 C 0.0133(3) 0.1335(4) 0.0881(3) 0.0656(18) Uani 1 1 d . .
H49A H -0.0077 0.0987 0.0517 0.098 Uiso 1 1 calc R U
H49B H -0.0226 0.1856 0.0950 0.098 Uiso 1 1 calc R U
H49C H 0.0156 0.0938 0.1249 0.098 Uiso 1 1 calc R U
C50 C 0.0955(4) 0.2324(4) 0.0214(2) 0.078(2) Uani 1 1 d . .
H50A H 0.1496 0.2584 0.0172 0.117 Uiso 1 1 calc R U
H50B H 0.0567 0.2818 0.0277 0.117 Uiso 1 1 calc R U
H50C H 0.0788 0.1984 -0.0164 0.117 Uiso 1 1 calc R U
C51 C 0.3705(2) 0.0114(3) 0.1253(2) 0.0355(12) Uani 1 1 d . .
H51 H 0.3722 0.0572 0.1600 0.043 Uiso 1 1 calc R U
C52 C 0.4381(3) 0.0353(4) 0.0821(2) 0.0518(15) Uani 1 1 d . .
H52A H 0.4407 -0.0116 0.0498 0.078 Uiso 1 1 calc R U
H52B H 0.4902 0.0380 0.1063 0.078 Uiso 1 1 calc R U
H52C H 0.4267 0.0950 0.0626 0.078 Uiso 1 1 calc R U
C53 C 0.3856(3) -0.0837(3) 0.1539(2) 0.0492(14) Uani 1 1 d . .
H53A H 0.3411 -0.0993 0.1803 0.074 Uiso 1 1 calc R U
H53B H 0.4369 -0.0833 0.1792 0.074 Uiso 1 1 calc R U
H53C H 0.3884 -0.1291 0.1206 0.074 Uiso 1 1 calc R U

loop_
_atom_site_aniso_label
_atom_site_aniso_U_11
_atom_site_aniso_U_22
_atom_site_aniso_U_33
_atom_site_aniso_U_23
_atom_site_aniso_U_13
_atom_site_aniso_U_12
S1 0.0368(7) 0.0234(7) 0.0343(7) 0.0044(5) -0.0010(5) -0.0047(5)
S2 0.0456(8) 0.0272(8) 0.0678(9) -0.0003(7) -0.0239(7) -0.0003(6)
P1 0.0263(6) 0.0223(7) 0.0224(6) -0.0023(5) 0.0025(5) -0.0034(5)
P2 0.0246(6) 0.0217(7) 0.0290(7) 0.0020(5) -0.0016(5) -0.0015(5)
N1 0.0252(18) 0.018(2) 0.0194(18) -0.0012(16) 0.0001(15) -0.0026(16)
N2 0.0273(19) 0.019(2) 0.022(2) -0.0039(16) 0.0031(15) -0.0081(16)
N3 0.0212(18) 0.017(2) 0.036(2) -0.0003(17) 0.0045(16) -0.0002(16)
N4 0.0228(19) 0.027(2) 0.026(2) 0.0010(17) 0.0032(15) -0.0051(17)
C1 0.034(3) 0.021(3) 0.028(2) -0.001(2) -0.004(2) -0.003(2)
C2 0.051(3) 0.024(3) 0.027(3) -0.004(2) 0.007(2) -0.010(2)
C3 0.041(3) 0.027(3) 0.027(3) -0.002(2) 0.004(2) -0.009(2)
C4 0.023(2) 0.033(3) 0.056(3) -0.009(3) 0.014(2) -0.007(2)
C5 0.042(3) 0.034(3) 0.042(3) 0.001(2) 0.011(2) -0.014(2)
C6 0.026(2) 0.018(2) 0.016(2) 0.0005(18) -0.0001(18) -0.0027(19)
C7 0.023(2) 0.028(3) 0.025(2) 0.004(2) 0.0032(19) 0.001(2)
C8 0.020(2) 0.046(3) 0.028(3) 0.002(2) -0.0039(19) -0.007(2)
C9 0.031(3) 0.032(3) 0.026(3) -0.003(2) 0.000(2) -0.006(2)
C10 0.031(2) 0.023(3) 0.023(2) -0.002(2) 0.0023(19) 0.000(2)
C11 0.028(2) 0.022(3) 0.019(2) 0.000(2) 0.0021(18) -0.003(2)
C12 0.027(3) 0.057(4) 0.038(3) -0.009(3) -0.007(2) 0.012(2)
C13 0.097(5) 0.091(6) 0.070(4) 0.003(4) -0.013(4) 0.060(4)
C14 0.029(3) 0.101(5) 0.069(4) -0.021(4) 0.013(3) 0.003(3)
C15 0.027(2) 0.030(3) 0.029(3) -0.006(2) -0.003(2) 0.007(2)
C16 0.024(2) 0.054(4) 0.041(3) -0.013(3) 0.006(2) -0.001(2)
C17 0.042(3) 0.042(3) 0.052(3) -0.009(3) -0.007(2) 0.014(3)
C18 0.030(2) 0.016(3) 0.025(2) -0.0027(19) 0.0027(19) -0.006(2)
C19 0.031(2) 0.019(3) 0.029(3) -0.003(2) 0.000(2) -0.002(2)
C20 0.043(3) 0.034(3) 0.025(3) -0.003(2) -0.005(2) -0.002(2)
C21 0.054(3) 0.043(3) 0.027(3) -0.012(2) 0.006(2) 0.004(3)
C22 0.040(3) 0.029(3) 0.043(3) -0.009(2) 0.007(2) 0.004(2)
C23 0.033(3) 0.020(3) 0.024(2) -0.004(2) 0.002(2) -0.002(2)
C24 0.032(3) 0.028(3) 0.038(3) -0.009(2) 0.001(2) 0.005(2)
C25 0.036(3) 0.078(5) 0.099(5) 0.022(4) -0.014(3) -0.009(3)
C26 0.076(4) 0.038(4) 0.086(4) 0.013(3) -0.020(3) -0.006(3)
C27 0.032(3) 0.032(3) 0.027(3) -0.002(2) -0.005(2) 0.001(2)
C28 0.037(3) 0.046(4) 0.056(3) -0.015(3) -0.001(2) -0.013(3)
C29 0.045(3) 0.045(4) 0.040(3) 0.000(3) 0.001(2) 0.008(3)
C30 0.020(2) 0.018(3) 0.030(3) 0.001(2) 0.0057(19) -0.0069(19)
C31 0.022(2) 0.026(3) 0.034(3) 0.005(2) -0.0019(19) -0.005(2)
C32 0.038(3) 0.033(3) 0.027(3) 0.002(2) -0.003(2) 0.002(2)
C33 0.039(3) 0.026(3) 0.037(3) -0.007(2) 0.006(2) 0.000(2)
C34 0.035(3) 0.026(3) 0.034(3) 0.002(2) 0.003(2) 0.005(2)
C35 0.025(2) 0.022(3) 0.028(2) 0.000(2) 0.0033(19) -0.004(2)
C36 0.030(3) 0.030(3) 0.042(3) 0.005(2) -0.010(2) -0.003(2)
C37 0.051(3) 0.074(5) 0.072(4) 0.038(4) -0.002(3) 0.002(3)
C38 0.030(3) 0.059(4) 0.078(4) 0.019(3) -0.009(3) -0.005(3)
C39 0.030(2) 0.028(3) 0.026(2) 0.005(2) 0.003(2) 0.006(2)
C40 0.029(3) 0.056(4) 0.033(3) 0.004(2) -0.005(2) -0.002(2)
C41 0.065(3) 0.039(3) 0.037(3) 0.008(3) 0.005(3) -0.004(3)
C42 0.029(2) 0.023(3) 0.022(2) 0.002(2) 0.0039(19) 0.000(2)
C43 0.031(3) 0.030(3) 0.025(3) 0.004(2) 0.005(2) -0.002(2)
C44 0.041(3) 0.035(3) 0.030(3) 0.001(2) -0.001(2) 0.002(2)
C45 0.057(3) 0.031(3) 0.033(3) -0.001(2) 0.006(3) 0.000(3)
C46 0.048(3) 0.030(3) 0.036(3) 0.000(2) 0.016(2) 0.010(2)
C47 0.034(3) 0.027(3) 0.032(3) 0.005(2) 0.012(2) 0.005(2)
C48 0.029(2) 0.031(3) 0.029(3) -0.005(2) -0.004(2) 0.002(2)
C49 0.039(3) 0.052(4) 0.106(5) -0.035(4) 0.011(3) -0.007(3)
C50 0.100(5) 0.068(5) 0.070(4) 0.025(4) 0.033(4) 0.049(4)
C51 0.031(3) 0.034(3) 0.042(3) 0.003(2) 0.011(2) 0.010(2)
C52 0.041(3) 0.052(4) 0.064(4) 0.014(3) 0.012(3) 0.005(3)
C53 0.047(3) 0.052(4) 0.050(3) 0.020(3) 0.015(3) 0.012(3)

loop_
_atom_type_symbol
_atom_type_description
_atom_type_scat_dispersion_real
_atom_type_scat_dispersion_imag
_atom_type_scat_source
C C 0.0033 0.0016 'International Tables Vol C Tables 4.2.6.8 and 6.1.1.4'
H H 0.0000 0.0000 'International Tables Vol C Tables 4.2.6.8 and 6.1.1.4'
N N 0.0061 0.0033 'International Tables Vol C Tables 4.2.6.8 and 6.1.1.4'
P P 0.1023 0.0942 'International Tables Vol C Tables 4.2.6.8 and 6.1.1.4'
S S 0.1246 0.1234 'International Tables Vol C Tables 4.2.6.8 and 6.1.1.4'

loop_
_geom_angle_atom_site_label_1
_geom_angle_atom_site_label_2
_geom_angle_atom_site_label_3
_geom_angle
C1 S1 P1 99.48(15)
N2 P1 N1 90.71(16)
N2 P1 S1 102.12(12)
N1 P1 S1 104.05(12)
N3 P2 N4 91.47(16)
N3 P2 C1 105.86(17)
N4 P2 C1 99.93(17)
C6 N1 C2 120.8(3)
C6 N1 P1 123.3(3)
C2 N1 P1 115.8(3)
C18 N2 C3 123.8(3)
C18 N2 P1 120.2(3)
C3 N2 P1 115.9(3)
C30 N3 C4 120.1(3)
C30 N3 P2 123.8(2)
C4 N3 P2 114.3(3)
C42 N4 C5 120.4(3)
C42 N4 P2 124.9(3)
C5 N4 P2 114.2(3)
S2 C1 S1 124.8(3)
S2 C1 P2 128.3(2)
S1 C1 P2 106.9(2)
N1 C2 C3 106.4(3)
N1 C2 H2A 110.4
C3 C2 H2A 110.4
N1 C2 H2B 110.4
C3 C2 H2B 110.4
H2A C2 H2B 108.6
N2 C3 C2 105.3(3)
N2 C3 H3A 110.7
C2 C3 H3A 110.7
N2 C3 H3B 110.7
C2 C3 H3B 110.7
H3A C3 H3B 108.8
N3 C4 C5 106.4(3)
N3 C4 H4A 110.5
C5 C4 H4A 110.5
N3 C4 H4B 110.5
C5 C4 H4B 110.5
H4A C4 H4B 108.6
N4 C5 C4 107.0(3)
N4 C5 H5A 110.3
C4 C5 H5A 110.3
N4 C5 H5B 110.3
C4 C5 H5B 110.3
H5A C5 H5B 108.6
C11 C6 C7 121.7(4)
C11 C6 N1 119.1(3)
C7 C6 N1 119.1(3)
C8 C7 C6 117.2(4)
C8 C7 C12 120.3(4)
C6 C7 C12 122.5(4)
C9 C8 C7 121.9(4)
C9 C8 H8 119.0
C7 C8 H8 119.0
C8 C9 C10 119.9(4)
C8 C9 H9 120.0
C10 C9 H9 120.0
C9 C10 C11 121.1(4)
C9 C10 H10 119.4
C11 C10 H10 119.4
C10 C11 C6 118.0(4)
C10 C11 C15 119.6(4)
C6 C11 C15 122.4(4)
C7 C12 C14 111.6(4)
C7 C12 C13 111.3(4)
C14 C12 C13 110.7(4)
C7 C12 H12 107.7
C14 C12 H12 107.7
C13 C12 H12 107.7
C12 C13 H13A 109.5
C12 C13 H13B 109.5
H13A C13 H13B 109.5
C12 C13 H13C 109.5
H13A C13 H13C 109.5
H13B C13 H13C 109.5
C12 C14 H14A 109.5
C12 C14 H14B 109.5
H14A C14 H14B 109.5
C12 C14 H14C 109.5
H14A C14 H14C 109.5
H14B C14 H14C 109.5
C11 C15 C17 113.4(4)
C11 C15 C16 109.7(3)
C17 C15 C16 110.2(3)
C11 C15 H15 107.8
C17 C15 H15 107.8
C16 C15 H15 107.8
C15 C16 H16A 109.5
C15 C16 H16B 109.5
H16A C16 H16B 109.5
C15 C16 H16C 109.5
H16A C16 H16C 109.5
H16B C16 H16C 109.5
C15 C17 H17A 109.5
C15 C17 H17B 109.5
H17A C17 H17B 109.5
C15 C17 H17C 109.5
H17A C17 H17C 109.5
H17B C17 H17C 109.5
C19 C18 C23 121.9(4)
C19 C18 N2 120.2(3)
C23 C18 N2 117.9(4)
C20 C19 C18 117.5(4)
C20 C19 C27 119.5(4)
C18 C19 C27 123.0(4)
C19 C20 C21 121.8(4)
C19 C20 H20 119.1
C21 C20 H20 119.1
C22 C21 C20 119.1(4)
C22 C21 H21 120.5
C20 C21 H21 120.5
C23 C22 C21 121.9(4)
C23 C22 H22 119.1
C21 C22 H22 119.1
C22 C23 C18 117.7(4)
C22 C23 C24 119.5(4)
C18 C23 C24 122.8(4)
C25 C24 C23 112.5(4)
C25 C24 C26 110.8(4)
C23 C24 C26 110.7(4)
C25 C24 H24 107.5
C23 C24 H24 107.5
C26 C24 H24 107.5
C24 C25 H25A 109.5
C24 C25 H25B 109.5
H25A C25 H25B 109.5
C24 C25 H25C 109.5
H25A C25 H25C 109.5
H25B C25 H25C 109.5
C24 C26 H26A 109.5
C24 C26 H26B 109.5
H26A C26 H26B 109.5
C24 C26 H26C 109.5
H26A C26 H26C 109.5
H26B C26 H26C 109.5
C19 C27 C29 112.7(4)
C19 C27 C28 110.2(4)
C29 C27 C28 110.2(4)
C19 C27 H27 107.8
C29 C27 H27 107.8
C28 C27 H27 107.8
C27 C28 H28A 109.5
C27 C28 H28B 109.5
H28A C28 H28B 109.5
C27 C28 H28C 109.5
H28A C28 H28C 109.5
H28B C28 H28C 109.5
C27 C29 H29A 109.5
C27 C29 H29B 109.5
H29A C29 H29B 109.5
C27 C29 H29C 109.5
H29A C29 H29C 109.5
H29B C29 H29C 109.5
C35 C30 C31 119.7(4)
C35 C30 N3 120.4(4)
C31 C30 N3 119.8(4)
C32 C31 C30 118.4(4)
C32 C31 C36 119.6(4)
C30 C31 C36 122.0(4)
C33 C32 C31 121.7(4)
C33 C32 H32 119.1
C31 C32 H32 119.1
C32 C33 C34 119.6(4)
C32 C33 H33 120.2
C34 C33 H33 120.2
C33 C34 C35 121.3(4)
C33 C34 H34 119.4
C35 C34 H34 119.4
C34 C35 C30 119.2(4)
C34 C35 C39 118.6(4)
C30 C35 C39 122.2(4)
C31 C36 C37 112.2(4)
C31 C36 C38 111.0(4)
C37 C36 C38 109.5(4)
C31 C36 H36 108.0
C37 C36 H36 108.0
C38 C36 H36 108.0
C36 C37 H37A 109.5
C36 C37 H37B 109.5
H37A C37 H37B 109.5
C36 C37 H37C 109.5
H37A C37 H37C 109.5
H37B C37 H37C 109.5
C36 C38 H38A 109.5
C36 C38 H38B 109.5
H38A C38 H38B 109.5
C36 C38 H38C 109.5
H38A C38 H38C 109.5
H38B C38 H38C 109.5
C40 C39 C41 111.0(4)
C40 C39 C35 111.1(3)
C41 C39 C35 111.2(4)
C40 C39 H39 107.8
C41 C39 H39 107.8
C35 C39 H39 107.8
C39 C40 H40A 109.5
C39 C40 H40B 109.5
H40A C40 H40B 109.5
C39 C40 H40C 109.5
H40A C40 H40C 109.5
H40B C40 H40C 109.5
C39 C41 H41A 109.5
C39 C41 H41B 109.5
H41A C41 H41B 109.5
C39 C41 H41C 109.5
H41A C41 H41C 109.5
H41B C41 H41C 109.5
C43 C42 C47 120.4(4)
C43 C42 N4 120.1(4)
C47 C42 N4 119.5(4)
C44 C43 C42 118.6(4)
C44 C43 C48 118.3(4)
C42 C43 C48 123.0(4)
C45 C44 C43 120.8(4)
C45 C44 H44 119.6
C43 C44 H44 119.6
C46 C45 C44 120.2(4)
C46 C45 H45 119.9
C44 C45 H45 119.9
C45 C46 C47 121.5(4)
C45 C46 H46 119.2
C47 C46 H46 119.2
C46 C47 C42 118.4(4)
C46 C47 C51 119.1(4)
C42 C47 C51 122.5(4)
C43 C48 C49 113.0(4)
C43 C48 C50 110.6(4)
C49 C48 C50 110.7(4)
C43 C48 H48 107.4
C49 C48 H48 107.4
C50 C48 H48 107.4
C48 C49 H49A 109.5
C48 C49 H49B 109.5
H49A C49 H49B 109.5
C48 C49 H49C 109.5
H49A C49 H49C 109.5
H49B C49 H49C 109.5
C48 C50 H50A 109.5
C48 C50 H50B 109.5
H50A C50 H50B 109.5
C48 C50 H50C 109.5
H50A C50 H50C 109.5
H50B C50 H50C 109.5
C47 C51 C52 110.9(4)
C47 C51 C53 111.9(4)
C52 C51 C53 110.0(4)
C47 C51 H51 108.0
C52 C51 H51 108.0
C53 C51 H51 108.0
C51 C52 H52A 109.5
C51 C52 H52B 109.5
H52A C52 H52B 109.5
C51 C52 H52C 109.5
H52A C52 H52C 109.5
H52B C52 H52C 109.5
C51 C53 H53A 109.5
C51 C53 H53B 109.5
H53A C53 H53B 109.5
C51 C53 H53C 109.5
H53A C53 H53C 109.5
H53B C53 H53C 109.5

loop_
_geom_bond_atom_site_label_1
_geom_bond_atom_site_label_2
_geom_bond_distance
S1 C1 1.739(4)
S1 P1 2.2774(16)
S2 C1 1.625(4)
P1 N2 1.663(3)
P1 N1 1.670(3)
P2 N3 1.683(3)
P2 N4 1.710(3)
P2 C1 1.895(4)
N1 C6 1.446(5)
N1 C2 1.461(5)
N2 C18 1.440(5)
N2 C3 1.461(5)
N3 C30 1.432(5)
N3 C4 1.459(5)
N4 C42 1.433(5)
N4 C5 1.463(5)
C2 C3 1.501(5)
C2 H2A 0.9900
C2 H2B 0.9900
C3 H3A 0.9900
C3 H3B 0.9900
C4 C5 1.514(6)
C4 H4A 0.9900
C4 H4B 0.9900
C5 H5A 0.9900
C5 H5B 0.9900
C6 C11 1.397(5)
C6 C7 1.402(5)
C7 C8 1.394(6)
C7 C12 1.503(6)
C8 C9 1.364(6)
C8 H8 0.9500
C9 C10 1.375(5)
C9 H9 0.9500
C10 C11 1.392(5)
C10 H10 0.9500
C11 C15 1.514(5)
C12 C14 1.528(6)
C12 C13 1.538(6)
C12 H12 1.0000
C13 H13A 0.9800
C13 H13B 0.9800
C13 H13C 0.9800
C14 H14A 0.9800
C14 H14B 0.9800
C14 H14C 0.9800
C15 C17 1.532(6)
C15 C16 1.542(5)
C15 H15 1.0000
C16 H16A 0.9800
C16 H16B 0.9800
C16 H16C 0.9800
C17 H17A 0.9800
C17 H17B 0.9800
C17 H17C 0.9800
C18 C19 1.400(5)
C18 C23 1.405(5)
C19 C20 1.385(5)
C19 C27 1.518(5)
C20 C21 1.386(6)
C20 H20 0.9500
C21 C22 1.380(6)
C21 H21 0.9500
C22 C23 1.378(5)
C22 H22 0.9500
C23 C24 1.524(5)
C24 C25 1.516(6)
C24 C26 1.526(6)
C24 H24 1.0000
C25 H25A 0.9800
C25 H25B 0.9800
C25 H25C 0.9800
C26 H26A 0.9800
C26 H26B 0.9800
C26 H26C 0.9800
C27 C29 1.524(6)
C27 C28 1.536(6)
C27 H27 1.0000
C28 H28A 0.9800
C28 H28B 0.9800
C28 H28C 0.9800
C29 H29A 0.9800
C29 H29B 0.9800
C29 H29C 0.9800
C30 C35 1.409(5)
C30 C31 1.414(5)
C31 C32 1.388(6)
C31 C36 1.510(5)
C32 C33 1.376(6)
C32 H32 0.9500
C33 C34 1.376(6)
C33 H33 0.9500
C34 C35 1.381(5)
C34 H34 0.9500
C35 C39 1.524(5)
C36 C37 1.523(6)
C36 C38 1.528(6)
C36 H36 1.0000
C37 H37A 0.9800
C37 H37B 0.9800
C37 H37C 0.9800
C38 H38A 0.9800
C38 H38B 0.9800
C38 H38C 0.9800
C39 C40 1.521(5)
C39 C41 1.523(6)
C39 H39 1.0000
C40 H40A 0.9800
C40 H40B 0.9800
C40 H40C 0.9800
C41 H41A 0.9800
C41 H41B 0.9800
C41 H41C 0.9800
C42 C43 1.403(5)
C42 C47 1.411(5)
C43 C44 1.402(6)
C43 C48 1.499(6)
C44 C45 1.372(6)
C44 H44 0.9500
C45 C46 1.371(6)
C45 H45 0.9500
C46 C47 1.389(6)
C46 H46 0.9500
C47 C51 1.510(6)
C48 C49 1.511(6)
C48 C50 1.515(6)
C48 H48 1.0000
C49 H49A 0.9800
C49 H49B 0.9800
C49 H49C 0.9800
C50 H50A 0.9800
C50 H50B 0.9800
C50 H50C 0.9800
C51 C52 1.533(5)
C51 C53 1.534(6)
C51 H51 1.0000
C52 H52A 0.9800
C52 H52B 0.9800
C52 H52C 0.9800
C53 H53A 0.9800
C53 H53B 0.9800
C53 H53C 0.9800
